data_2004320
loop_
_publ_author_name
'Ng, S. W.'
'Kumar Das, V. G.'

_publ_section_title
;
 (<i>N</i>,<i>N</i>-Dimethylthiocarbamoylthioacetato)triphenyltin
;
_journal_issue 12
_journal_name_full 'Acta Crystallographica Section C'
_journal_page_first 2489
_journal_page_last 2491
_journal_paper_doi 10.1107/S0108270194014575
_journal_volume 51
_journal_year 1995
_chemical_formula_sum 'C23 H23 N O2 S2 Sn'
_chemical_formula_weight 528.26
_space_group_IT_number 14
_symmetry_cell_setting monoclinic
_symmetry_space_group_name_Hall '-P 2ybc'
_symmetry_space_group_name_H-M 'P 1 21/c 1'
_atom_type_scat_source IntTabIV
_cell_angle_alpha 90
_cell_angle_beta 95.92(2)
_cell_angle_gamma 90
_cell_formula_units_Z 8
_cell_length_a 12.391(5)
_cell_length_b 17.316(4)
_cell_length_c 21.908(7)
_cell_measurement_reflns_used 25
_cell_measurement_temperature 300
_cell_measurement_theta_max 10
_cell_measurement_theta_min 8
_cell_volume 4676(3)
_diffrn_measurement_device 'Enraf-Nonius CAD-4'
_diffrn_measurement_method \w
_diffrn_radiation_type MoK\a
_diffrn_radiation_wavelength 0.71073
_diffrn_reflns_av_R_equivalents 0.027
_diffrn_reflns_limit_h_max 13
_diffrn_reflns_limit_h_min 0
_diffrn_reflns_limit_k_max 8
_diffrn_reflns_limit_k_min 0
_diffrn_reflns_limit_l_max 23
_diffrn_reflns_limit_l_min -23
_diffrn_reflns_number 6687
_diffrn_reflns_theta_max 22.5
_diffrn_standards_decay_% 0
_diffrn_standards_interval_time 60
_diffrn_standards_number 3
_exptl_absorpt_coefficient_mu 1.285
_exptl_absorpt_correction_T_max 0.9994
_exptl_absorpt_correction_T_min 0.8726
_exptl_absorpt_correction_type 'semi-empirical (North, Phillips & Mathews, 1968)'
_exptl_crystal_colour colorless
_exptl_crystal_density_diffrn 1.501
_exptl_crystal_description irregular
_exptl_crystal_size_max 0.29
_exptl_crystal_size_mid 0.25
_exptl_crystal_size_min 0.22
_refine_diff_density_max 0.83(9)
_refine_diff_density_min -0.17(9)
_refine_ls_extinction_method none
_refine_ls_goodness_of_fit_obs 0.446
_refine_ls_hydrogen_treatment noref
_refine_ls_number_parameters 547
_refine_ls_number_reflns 3270
_refine_ls_R_factor_obs 0.050
_refine_ls_shift/esd_max 0.03
_refine_ls_structure_factor_coef F
_refine_ls_weighting_details 'w = 1/[\s^2^(F)+0.0004|F|^2^+1]'
_refine_ls_weighting_scheme calc
_refine_ls_wR_factor_obs 0.055
_reflns_number_observed 3270
_reflns_number_total 6420
_reflns_observed_criterion I>3\s(I)
_cod_data_source_file ta1019.cif
_cod_data_source_block ta1019a
_cod_depositor_comments
;
The following automatic conversions were performed:

'_refine_ls_weighting_scheme' value '1/[\s^2^(F)+0.0004|F|^2^+1]' was
changed to 'calc'. New tag '_refine_ls_weighting_details' was
created. The value of the new tag was set to 'w =
1/[\s^2^(F)+0.0004|F|^2^+1]'.

Automatic conversion script
Id: cif_fix_values 3143 2015-03-26 13:38:13Z robertas 
;
_cod_original_sg_symbol_H-M 'P 21/c'
_cod_database_code 2004320

loop_
_symmetry_equiv_pos_as_xyz
x,y,z
x,1/2-y,1/2+z
-x,-y,-z
-x,1/2+y,1/2-z

loop_
_atom_site_label
_atom_site_fract_x
_atom_site_fract_y
_atom_site_fract_z
_atom_site_B_iso_or_equiv
Sn1A .32276(7) .49233(5) .27287(4) 3.52(2)
S1A .2323(3) .3531(3) .4646(2) 5.7(1)
S2A .1131(5) .2708(4) .3580(2) 9.2(2)
O1A .3042(6) .4139(5) .3500(4) 4.6(2)
O2A .4373(6) .3304(5) .3390(4) 4.3(2)
N1A .024(1) .3527(9) .4388(7) 8.3(4)
C1A .311(1) .4049(8) .2045(6) 4.3(3)
C2A .364(1) .4149(9) .1530(6) 6.0(4)
C3A .358(1) .360(1) .1078(7) 8.0(5)
C4A .297(2) .296(1) .1138(8) 9.4(5)
C5A .248(2) .287(1) .1642(9) 9.3(6)
C6A .254(1) .3407(9) .2094(7) 6.7(4)
C7A .4765(9) .5308(7) .3103(5) 3.2(3)
C8A .485(1) .5745(9) .3616(7) 5.7(4)
C9A .586(1) .598(1) .3879(8) 7.6(5)
C10A .676(1) .579(1) .3647(7) 7.8(5)
C11A .670(1) .535(1) .3139(7) 7.3(5)
C12A .569(1) .512(1) .2866(6) 5.9(4)
C13A .1791(9) .5454(7) .2968(5) 3.6(3)
C14A .167(1) .6252(8) .2949(6) 4.7(3)
C15A .069(1) .6585(9) .3081(8) 6.7(4)
C16A -.013(1) .614(1) .3240(9) 9.5(5)
C17A -.003(1) .537(1) .3277(9) 7.9(5)
C18A .094(1) .5036(9) .3146(7) 5.9(4)
C19A .3617(8) .3552(7) .3668(5) 3.0(3)
C20A .336(1) .3136(8) .4234(6) 4.6(3)
C21A .113(1) .3256(8) .4198(7) 5.1(4)
C22A .028(2) .398(2) .493(1) 14.6(9)
C23A -.080(1) .340(1) .410(1) 12.6(8)
Sn1B .57656(7) .24164(6) .35759(4) 3.69(2)
S1B .8499(4) .0225(3) .4299(2) 4.7(1)
S2B 1.0168(5) -.0591(4) .3641(3) 6.7(2)
O1B .7191(7) .1663(5) .3769(4) 4.4(2)
O2B .6711(6) .0859(5) .3016(4) 3.7(2)
N1B .939(1) -.1086(9) .4659(8) 5.3(4)
C1B .636(1) .3071(7) .4363(6) 3.9(3)
C2B .692(1) .2712(8) .4864(6) 4.8(3)
C3B .736(1) .3130(9) .5368(7) 6.3(4)
C4B .729(1) .390(1) .5372(6) 6.4(4)
C5B .675(1) .4283(9) .4883(7) 5.9(4)
C6B .628(1) .3851(8) .4377(6) 4.5(3)
C7B .464(1) .1526(8) .3687(6) 4.8(3)
C8B .365(1) .151(1) .3309(8) 7.5(5)
C9B .291(2) .094(1) .339(1) 11.0(7)
C10B .310(1) .0412(9) .3823(9) 10.2(5)
C11B .404(2) .044(1) .4206(9) 10.2(6)
C12B .480(1) .099(1) .4129(9) 8.0(5)
C13B .628(1) .2799(8) .2734(5) 4.1(3)
C14B .717(1) .322(1) .2717(8) 9.9(5)
C15B .757(2) .347(1) .2193(9) 12.9(6)
C16B .703(2) .330(1) .1659(8) 9.3(5)
C17B .613(1) .287(1) .1641(7) 9.5(6)
C18B .574(1) .262(1) .2182(7) 7.7(5)
C19B .7374(9) .1091(7) .3452(6) 3.8(3)
C20B .842(1) .0681(8) .3603(6) 5.3(4)
C21B .940(1) -.055(1) .421(1) 4.3(5)
C22B 1.000(3) -.172(1) .467(2) 11(1)
C23B .871(2) -.106(1) .514(1) 6.3(6)
S1Bb .9442(9) .1041(7) .4060(5) 4.9(2)
S2Bb .805(1) .0505(9) .5009(7) 7.1(3)
N1Bb .980(3) .124(2) .527(2) 7(1)
C21Bb .914(3) .094(2) .484(2) 3.6(8)
C22Bb .985(5) .121(3) .592(3) 9(2)
C23Bb 1.096(4) .159(3) .497(2) 8(1)
H1A .4077 .4629 .1485 ?
H2A .3973 .3656 .0705 ?
H3A .2904 .2570 .0812 ?
H4A .2021 .2389 .1691 ?
H5A .2162 .3337 .2464 ?
H6A .4187 .5875 .3804 ?
H7A .5903 .6315 .4257 ?
H8A .7463 .5964 .3836 ?
H9A .7368 .5192 .2964 ?
H10A .5640 .4811 .2483 ?
H11A .2272 .6576 .2834 ?
H12A .0651 .7151 .3060 ?
H13A -.0842 .6393 .3320 ?
H14A -.0615 .5049 .3407 ?
H15A .1015 .4465 .3165 ?
H16A .3140 .2607 .4113 ?
H17A .4010 .3086 .4508 ?
H18A .1013 .4059 .5134 ?
H19A -.0025 .4503 .4881 ?
H20A -.0119 .3757 .5265 ?
H21A -.0735 .3070 .3717 ?
H22A -.1283 .3099 .4322 ?
H23A -.1190 .3844 .3938 ?
H1B .7026 .2153 .4853 ?
H2B .7719 .2860 .5728 ?
H3B .7619 .4197 .5725 ?
H4B .6679 .4848 .4882 ?
H5B .5889 .4116 .4028 ?
H6B .3492 .1895 .2978 ?
H7B .2195 .0938 .3119 ?
H8B .2554 .0007 .3871 ?
H9B .4156 .0038 .4534 ?
H10B .5501 .0995 .4407 ?
H11B .7587 .3364 .3114 ?
H12B .8267 .3755 .2203 ?
H13B .7244 .3508 .1266 ?
H14B .5761 .2727 .1234 ?
H15B .5064 .2296 .2162 ?
H16B .8536 .0316 .3278 ?
H17B .9019 .1056 .3598 ?
H18B 1.0484 -.1769 .4343 ?
H19B 1.0492 -.1827 .5050 ?
H20B .9575 -.222 .4625 ?
H21B .8287 -.0564 .5129 ?
H22B .8169 -.1456 .5132 ?
H23B .9086 -.1061 .5557 ?

loop_
_geom_angle_atom_site_label_1
_geom_angle_atom_site_label_2
_geom_angle_atom_site_label_3
_geom_angle_site_symmetry_1
_geom_angle_site_symmetry_2
_geom_angle_site_symmetry_3
_geom_angle
_geom_angle_publ_flag
O1A Sn1A C1A . . . 95.5(5) yes
O1A Sn1A C7A . . . 93.4(4) yes
O1A Sn1A C13A . . . 85.4(4) yes
O1A Sn1A O2B . . 4_655 172.5(3) yes
O2B Sn1A C1A 4_655 . . 90.4(4) yes
O2B Sn1A C7A 4_655 . . 87.6(4) yes
O2B Sn1A C13A 4_655 . . 87.7(4) yes
C1A Sn1A C7A . . . 119.7(5) yes
C1A Sn1A C13A . . . 119.0(5) yes
C7A Sn1A C13A . . . 121.1(5) yes
Sn1A O1A C19A . . . 127.9(8) yes
Sn1A O2B C19B . 4_655 4_655 133.9(9) yes
C20A S1A C21A . . . 102.8(7) no
C21A N1A C22A . . . 120(2) no
C21A N1A C23A . . . 125(2) no
C22A N1A C23A . . . 115(2) no
Sn1A C1A C2A . . . 119.0(10) no
Sn1A C1A C6A . . . 123.0(10) no
C2A C1A C6A . . . 119(2) no
C1A C2A C3A . . . 120(2) no
C2A C3A C4A . . . 119(2) no
C3A C4A C5A . . . 119(2) no
C4A C5A C6A . . . 123(2) no
C1A C6A C5A . . . 120(2) no
Sn1A C7A C8A . . . 119.2(9) no
Sn1A C7A C12A . . . 123.0(10) no
C8A C7A C12A . . . 118.0(10) no
C7A C8A C9A . . . 120.0(10) no
C8A C9A C10A . . . 122(2) no
C9A C10A C11A . . . 119(2) no
C10A C11A C12A . . . 119(2) no
C7A C12A C11A . . . 122(2) no
Sn1A C13A C14A . . . 121.0(10) no
Sn1A C13A C18A . . . 122.0(10) no
C14A C13A C18A . . . 117.0(10) no
C13A C14A C15A . . . 120.0(10) no
C14A C15A C16A . . . 121(2) no
C15A C16A C17A . . . 120(2) no
C16A C17A C18A . . . 118(2) no
C13A C18A C17A . . . 123(2) no
O1A C19A O2A . . . 124.0(10) no
O1A C19A C20A . . . 117.0(10) no
O2A C19A C20A . . . 118.0(10) no
S2A C21A N1A . . . 123.0(10) no
O2A Sn1B O1B . . . 174.8(3) yes
O2A Sn1B C1B . . . 88.7(4) yes
O2A Sn1B C7B . . . 91.0(5) yes
O2A Sn1B C13B . . . 85.8(4) yes
O1B Sn1B C1B . . . 87.5(4) yes
O1B Sn1B C7B . . . 94.0(5) yes
O1B Sn1B C13B . . . 92.5(4) yes
C1B Sn1B C7B . . . 118.2(5) yes
C1B Sn1B C13B . . . 115.3(5) yes
C7B Sn1B C13B . . . 126.3(6) yes
Sn1B O1B C19B . . . 123.6(8) yes
Sn1B O2A C19A . . . 136.7(8) yes
C20B S1B C21B . . . 103.0(10) no
C21B N1B C22B . . . 121(3) no
C21B N1B C23B . . . 125(2) no
C22B N1B C23B . . . 113(3) no
Sn1B C1B C2B . . . 120.0(10) no
Sn1B C1B C6B . . . 122.0(10) no
C2B C1B C6B . . . 118.0(10) no
C1B C2B C3B . . . 121.0(10) no
C2B C3B C4B . . . 120.0(10) no
C3B C4B C5B . . . 120(2) no
C4B C5B C6B . . . 119(2) no
C1B C6B C5B . . . 121.0(10) no
Sn1B C7B C8B . . . 120.0(10) no
Sn1B C7B C12B . . . 123.0(10) no
C8B C7B C12B . . . 117(2) no
C7B C8B C9B . . . 120(2) no
C8B C9B C10B . . . 121(3) no
C9B C10B C11B . . . 120(2) no
C10B C11B C12B . . . 120(2) no
C7B C12B C11B . . . 121(2) no
Sn1B C13B C14B . . . 122.0(10) no
Sn1B C13B C18B . . . 122.0(10) no
C14B C13B C18B . . . 116(2) no
C13B C14B C15B . . . 125(2) no
C14B C15B C16B . . . 119(2) no
C15B C16B C17B . . . 120(2) no
C16B C17B C18B . . . 121(2) no
C13B C18B C17B . . . 120(2) no
O1B C19B O2B . . . 122.0(10) no
O1B C19B C20B . . . 117.0(10) no
O2B C19B C20B . . . 120.0(10) no
S1B C20B C19B . . . 113.0(10) no
C19B C20B S1Bb . . . 123.0(10) no
S1B C21B S2B . . . 122.0(10) no
S1B C21B N1B . . . 112(2) no
S2B C21B N1B . . . 125(2) no
C20B S1Bb C21Bb . . . 108(2) no
C21Bb N1Bb C22Bb . . . 133(6) no
C21Bb N1Bb C23Bb . . . 110(4) no
C22Bb N1Bb C23Bb . . . 115(5) no
S1Bb C21Bb S2Bb . . . 122(2) no
S1Bb C21Bb N1Bb . . . 119(4) no
S2Bb C21Bb N1Bb . . . 119(4) no

loop_
_geom_bond_atom_site_label_1
_geom_bond_atom_site_label_2
_geom_bond_site_symmetry_2
_geom_bond_distance
_geom_bond_publ_flag
Sn1A O1A . 2.199(9) yes
Sn1A O2B 4_655 2.307(9) yes
Sn1A C1A . 2.130(10) yes
Sn1A C7A . 2.100(10) yes
Sn1A C13A . 2.120(10) yes
S1A C20A . 1.780(10) no
S1A C21A . 1.76(2) no
S2A C21A . 1.65(2) no
O1A C19A . 1.270(10) no
O2A C19A . 1.250(10) no
N1A C21A . 1.30(2) no
N1A C22A . 1.41(3) no
N1A C23A . 1.40(2) no
C1A C2A . 1.38(2) no
C1A C6A . 1.33(2) no
C2A C3A . 1.37(2) no
C3A C4A . 1.35(3) no
C4A C5A . 1.33(3) no
C5A C6A . 1.35(3) no
C7A C8A . 1.35(2) no
C7A C12A . 1.35(2) no
C8A C9A . 1.39(2) no
C9A C10A . 1.32(2) no
C10A C11A . 1.35(2) no
C11A C12A . 1.39(2) no
C13A C14A . 1.39(2) no
C13A C18A . 1.36(2) no
C14A C15A . 1.39(2) no
C15A C16A . 1.35(2) no
C16A C17A . 1.36(3) no
C17A C18A . 1.39(2) no
C19A C20A . 1.50(2) no
Sn1B O1B . 2.201(9) yes
Sn1B O2A . 2.315(8) yes
Sn1B C1B . 2.130(10) yes
Sn1B C7B . 2.11(2) yes
Sn1B C13B . 2.120(10) yes
S1B C20B . 1.71(2) no
S1B C21B . 1.78(2) no
S2B C21B . 1.64(2) no
O1B C19B . 1.24(2) no
O2B C19B . 1.26(2) no
N1B C21B . 1.35(3) no
N1B C22B . 1.33(4) no
N1B C23B . 1.42(3) no
C1B C2B . 1.38(2) no
C1B C6B . 1.35(2) no
C2B C3B . 1.39(2) no
C3B C4B . 1.33(2) no
C4B C5B . 1.38(2) no
C5B C6B . 1.41(2) no
C7B C8B . 1.41(2) no
C7B C12B . 1.34(2) no
C8B C9B . 1.37(3) no
C9B C10B . 1.32(4) no
C10B C11B . 1.36(3) no
C11B C12B . 1.36(3) no
C13B C14B . 1.32(2) no
C13B C18B . 1.36(2) no
C14B C15B . 1.37(3) no
C15B C16B . 1.32(3) no
C16B C17B . 1.32(3) no
C17B C18B . 1.40(2) no
C19B C20B . 1.49(2) no
C20B S1Bb . 1.65(2) no
S1Bb C21Bb . 1.79(4) no
S2Bb C21Bb . 1.62(4) no
N1Bb C21Bb . 1.30(6) no
N1Bb C22Bb . 1.41(8) no
N1Bb C23Bb . 1.76(9) no
